data_7712563
loop_
_publ_author_name
'Icsel, Ceyda'
'Yilmaz, Veysel T.'
'Ayg\"un, Muhittin'
'Erkisa, Merve'
'Ulukaya, Engin'

_publ_section_title
;
 Water-soluble copper(II) 5-fluorouracil complexes bearing polypyridyl
 co-ligands: Synthesis, structures and anticancer activity
;
_journal_name_full 'Dalton Transactions'
_journal_paper_doi 10.1039/D3DT00363A
_journal_year 2023
_chemical_formula_moiety 'C28 H18 Cu F N6 O2, C4 H2 F N2 O2, H2 O, 3[H2O]'
_chemical_formula_sum 'C32 H28 Cu F2 N8 O8'
_chemical_formula_weight 700.13
_space_group_crystal_system monoclinic
_space_group_IT_number 15
_space_group_name_Hall '-I 2ya'
_space_group_name_H-M_alt 'I 1 2/a 1'
_atom_sites_solution_hydrogens mixed
_atom_sites_solution_primary dual
_audit_creation_date 2021-12-17
_audit_creation_method
;
Olex2 1.3-alpha
(compiled 2020.09.11 svn.r3730fd0d for OlexSys, GUI svn.r6159)
;
_audit_update_record
;
2023-03-06 deposited with the CCDC.	2023-03-09 downloaded from the CCDC.
;
_cell_angle_alpha 90
_cell_angle_beta 95.728(10)
_cell_angle_gamma 90
_cell_formula_units_Z 8
_cell_length_a 13.1277(13)
_cell_length_b 19.623(3)
_cell_length_c 24.848(3)
_cell_measurement_reflns_used 1986
_cell_measurement_temperature 293(2)
_cell_measurement_theta_max 23.9000
_cell_measurement_theta_min 3.3710
_cell_volume 6369.0(14)
_computing_cell_refinement 'CrysAlisPro 1.171.41.93a (Rigaku OD, 2020)'
_computing_data_collection 'CrysAlisPro 1.171.41.93a (Rigaku OD, 2020)'
_computing_data_reduction 'CrysAlisPro 1.171.41.93a (Rigaku OD, 2020)'
_computing_molecular_graphics 'Olex2 1.3-alpha (Dolomanov et al., 2009)'
_computing_publication_material 'Olex2 1.3-alpha (Dolomanov et al., 2009)'
_computing_structure_refinement 'SHELXL 2018/3 (Sheldrick, 2015)'
_computing_structure_solution 'SHELXT  (Sheldrick, 2015)'
_diffrn_ambient_temperature 293(2)
_diffrn_detector_area_resol_mean 8.0667
_diffrn_detector_type Eos
_diffrn_measured_fraction_theta_full 0.991
_diffrn_measured_fraction_theta_max 0.991
_diffrn_measurement_details
;
List of Runs (angles in degrees, time in seconds):

  # Type    Start    End  Width  t~exp~   \w     \q     \k     \f   Frames
#--------------------------------------------------------------------------
  1  \w    -31.00  79.00   1.00   10.18    --   20.07   0.00 150.00  110
  2  \w    -30.00  11.00   1.00   10.18    --  -22.10 -77.00-180.00   41
  3  \w   -103.00 -54.00   1.00   10.18    --  -22.10 168.00  -1.31   49
;
_diffrn_measurement_device 'four-circle diffractometer'
_diffrn_measurement_device_type 'Xcalibur, Eos'
_diffrn_measurement_method '\w scans'
_diffrn_radiation_type MoK\a
_diffrn_radiation_wavelength 0.71073
_diffrn_reflns_av_R_equivalents 0.0670
_diffrn_reflns_av_unetI/netI 0.1215
_diffrn_reflns_Laue_measured_fraction_full 0.991
_diffrn_reflns_Laue_measured_fraction_max 0.991
_diffrn_reflns_limit_h_max 15
_diffrn_reflns_limit_h_min -15
_diffrn_reflns_limit_k_max 22
_diffrn_reflns_limit_k_min -23
_diffrn_reflns_limit_l_max 25
_diffrn_reflns_limit_l_min -29
_diffrn_reflns_number 9494
_diffrn_reflns_point_group_measured_fraction_full 0.991
_diffrn_reflns_point_group_measured_fraction_max 0.991
_diffrn_reflns_theta_full 25.027
_diffrn_reflns_theta_max 25.027
_diffrn_reflns_theta_min 3.296
_exptl_absorpt_coefficient_mu 0.752
_exptl_absorpt_correction_T_max 0.886
_exptl_absorpt_correction_T_min 0.836
_exptl_absorpt_correction_type analytical
_exptl_absorpt_process_details
;
CrysAlisPro 1.171.41.93a (Rigaku Oxford Diffraction, 2020)
Analytical numeric absorption correction using a multifaceted crystal
model based on expressions derived by R.C. Clark & J.S. Reid.
(Clark, R. C. & Reid, J. S. (1995). Acta Cryst. A51, 887-897)
Empirical absorption correction using spherical harmonics,
implemented in SCALE3 ABSPACK scaling algorithm.
;
_exptl_crystal_colour blue
_exptl_crystal_colour_primary blue
_exptl_crystal_density_diffrn 1.460
_exptl_crystal_description prism
_exptl_crystal_F_000 2856
_exptl_crystal_size_max 0.28
_exptl_crystal_size_mid 0.21
_exptl_crystal_size_min 0.17
_refine_diff_density_max 0.663
_refine_diff_density_min -0.589
_refine_diff_density_rms 0.098
_refine_ls_extinction_method none
_refine_ls_goodness_of_fit_ref 1.038
_refine_ls_hydrogen_treatment constr
_refine_ls_matrix_type full
_refine_ls_number_parameters 436
_refine_ls_number_reflns 5577
_refine_ls_number_restraints 414
_refine_ls_restrained_S_all 1.024
_refine_ls_R_factor_all 0.1655
_refine_ls_R_factor_gt 0.1103
_refine_ls_shift/su_max 0.000
_refine_ls_shift/su_mean 0.000
_refine_ls_structure_factor_coef Fsqd
_refine_ls_weighting_details 'w=1/[\s^2^(Fo^2^)+(0.0861P)^2^+79.0813P] where P=(Fo^2^+2Fc^2^)/3'
_refine_ls_weighting_scheme calc
_refine_ls_wR_factor_gt 0.2640
_refine_ls_wR_factor_ref 0.2998
_reflns_Friedel_coverage 0.000
_reflns_number_gt 3029
_reflns_number_total 5577
_reflns_threshold_expression 'I > 2\s(I)'
_cod_data_source_file d3dt00363a2.cif
_cod_data_source_block Compound_II
_cod_original_sg_symbol_H-M 'I 2/a'
_cod_database_code 7712563
_shelx_shelxl_version_number 2018/3
_shelx_space_group_comment
;
The symmetry employed for this shelxl refinement is uniquely defined
by the following loop, which should always be used as a source of
symmetry information in preference to the above space-group names.
They are only intended as comments.
;
_shelx_estimated_absorpt_t_max 0.883
_shelx_estimated_absorpt_t_min 0.817
_olex2_refinement_description
;
1. Fixed Uiso
 At 1.2 times of:
  All C(H) groups, All N(H) groups
 At 1.5 times of:
  All O(H,H) groups
2. Rigid body (RIGU) restrains
 All non-hydrogen atoms
 with sigma for 1-2 distances of 0.002 and sigma for 1-3 distances of 0.002
3.a Riding coordinates:
 N7(H7)
3.b Free rotating group:
 O1W(H1WA,H1WB)
3.c Aromatic/amide H refined with riding coordinates:
 N1(H2), C2(H2A), C9(H9), C10(H10), C11(H11), C13(H13), C14(H14), C16(H16),
 C17(H17), C18(H18), C21(H21), C22(H22), C23(H23), C25(H25), C26(H26), C28(H28),
  C29(H29), C30(H70), C8(H8)
;
_smtbx_masks_special_details
;
A solvent mask was calculated and 246 electrons were 
found in a volume of 762\%A^3^ in 1 void per unit cell. 
This is consistent with the presence of 
3[H2O] per Asymmetric Unit 
which account for 240 electrons 
per unit cell.
;
_smtbx_masks_void_probe_radius 1.2
_smtbx_masks_void_truncation_radius 1.2
_olex2_submission_special_instructions 'No special instructions were received'
_oxdiff_exptl_absorpt_empirical_details
;
Empirical correction (ABSPACK) includes:
- Absorption correction using spherical harmonics
- Frame scaling
;

loop_
_space_group_symop_operation_xyz
'x, y, z'
'-x+1/2, y, -z'
'x+1/2, y+1/2, z+1/2'
'-x+1, y+1/2, -z+1/2'
'-x, -y, -z'
'x-1/2, -y, z'
'-x+1/2, -y+1/2, -z+1/2'
'x, -y+1/2, z+1/2'

loop_
_atom_site_label
_atom_site_type_symbol
_atom_site_fract_x
_atom_site_fract_y
_atom_site_fract_z
_atom_site_U_iso_or_equiv
_atom_site_adp_type
_atom_site_occupancy
_atom_site_site_symmetry_order
_atom_site_calc_flag
_atom_site_refinement_flags_posn
_atom_site_refinement_flags_adp
_atom_site_refinement_flags_occupancy
_atom_site_disorder_assembly
_atom_site_disorder_group
Cu1 Cu 0.51673(8) 0.32898(6) 0.35675(5) 0.0500(4) Uani 1 1 d . . . . .
F1 F 0.3601(7) 0.2749(4) 0.5407(3) 0.106(3) Uani 1 1 d . . . . .
O1 O 0.4836(7) 0.1824(4) 0.3579(4) 0.092(3) Uani 1 1 d . . . . .
O2 O 0.4372(5) 0.3606(4) 0.4679(3) 0.0640(19) Uani 1 1 d . . . . .
N2 N 0.4604(6) 0.2715(4) 0.4120(3) 0.0529(16) Uani 1 1 d . . . . .
N1 N 0.4162(10) 0.1623(5) 0.4358(4) 0.097(3) Uani 1 1 d . . . . .
H2 H 0.410621 0.119699 0.427817 0.116 Uiso 1 1 calc R U . . .
N3 N 0.6548(6) 0.3347(4) 0.3985(3) 0.0543(18) Uani 1 1 d . . . . .
N4 N 0.5315(6) 0.4391(4) 0.3658(3) 0.0492(17) Uani 1 1 d . . . . .
N5 N 0.5750(5) 0.3256(4) 0.2818(3) 0.0484(16) Uani 1 1 d . . . . .
N6 N 0.3851(5) 0.3312(4) 0.3079(3) 0.0444(15) Uani 1 1 d . . . . .
C1 C 0.4567(9) 0.2048(6) 0.4006(5) 0.066(2) Uani 1 1 d . . . . .
C2 C 0.3844(12) 0.1835(6) 0.4825(5) 0.096(4) Uani 1 1 d . . . . .
H2A H 0.358786 0.152789 0.506335 0.115 Uiso 1 1 calc R U . . .
C3 C 0.3908(10) 0.2513(6) 0.4943(4) 0.076(3) Uani 1 1 d . . . . .
C4 C 0.4296(7) 0.2990(5) 0.4587(4) 0.0523(19) Uani 1 1 d . . . . .
C9 C 0.7160(8) 0.2845(7) 0.4149(4) 0.073(3) Uani 1 1 d . . . . .
H9 H 0.692856 0.240063 0.408986 0.087 Uiso 1 1 calc R U . . .
C10 C 0.8135(8) 0.2943(8) 0.4408(4) 0.080(3) Uani 1 1 d . . . . .
H10 H 0.854823 0.256959 0.450587 0.096 Uiso 1 1 calc R U . . .
C11 C 0.8487(8) 0.3584(8) 0.4517(4) 0.075(3) Uani 1 1 d . . . . .
H11 H 0.913698 0.364960 0.469487 0.090 Uiso 1 1 calc R U . . .
C12 C 0.7870(7) 0.4143(7) 0.4361(4) 0.067(2) Uani 1 1 d . . . . .
C13 C 0.8151(9) 0.4839(8) 0.4454(4) 0.075(3) Uani 1 1 d . . . . .
H13 H 0.880496 0.494094 0.461314 0.091 Uiso 1 1 calc R U . . .
C14 C 0.7510(11) 0.5342(8) 0.4319(5) 0.092(3) Uani 1 1 d . . . . .
H14 H 0.771033 0.578756 0.440314 0.110 Uiso 1 1 calc R U . . .
C15 C 0.6532(9) 0.5223(6) 0.4053(4) 0.068(2) Uani 1 1 d . . . . .
C16 C 0.5814(11) 0.5748(6) 0.3879(5) 0.084(3) Uani 1 1 d . . . . .
H16 H 0.596729 0.620306 0.395457 0.101 Uiso 1 1 calc R U . . .
C17 C 0.4920(10) 0.5574(6) 0.3607(5) 0.077(3) Uani 1 1 d . . . . .
H17 H 0.445224 0.591219 0.349193 0.093 Uiso 1 1 calc R U . . .
C18 C 0.4679(8) 0.4891(5) 0.3493(5) 0.062(3) Uani 1 1 d . . . . .
H18 H 0.405848 0.478469 0.329745 0.074 Uiso 1 1 calc R U . . .
C19 C 0.6232(7) 0.4545(5) 0.3933(4) 0.054(2) Uani 1 1 d . . . . .
C20 C 0.6882(7) 0.4002(6) 0.4087(4) 0.054(2) Uani 1 1 d . . . . .
C21 C 0.6735(7) 0.3232(5) 0.2668(5) 0.058(2) Uani 1 1 d . . . . .
H21 H 0.727413 0.321076 0.294054 0.070 Uiso 1 1 calc R U . . .
C22 C 0.6954(9) 0.3239(6) 0.2162(5) 0.069(3) Uani 1 1 d . . . . .
H22 H 0.763317 0.321777 0.208683 0.083 Uiso 1 1 calc R U . . .
C23 C 0.6174(8) 0.3276(5) 0.1739(5) 0.066(2) Uani 1 1 d . . . . .
H23 H 0.632943 0.327672 0.138221 0.079 Uiso 1 1 calc R U . . .
C24 C 0.5158(8) 0.3313(5) 0.1856(4) 0.056(2) Uani 1 1 d . . . . .
C25 C 0.4329(9) 0.3351(6) 0.1454(4) 0.068(3) Uani 1 1 d . . . . .
H25 H 0.444584 0.335047 0.109120 0.081 Uiso 1 1 calc R U . . .
C26 C 0.3347(9) 0.3390(6) 0.1596(4) 0.067(3) Uani 1 1 d . . . . .
H26 H 0.280529 0.343458 0.132696 0.081 Uiso 1 1 calc R U . . .
C27 C 0.3147(7) 0.3364(5) 0.2143(4) 0.049(2) Uani 1 1 d . . . . .
C28 C 0.2179(7) 0.3396(5) 0.2317(4) 0.056(2) Uani 1 1 d . . . . .
H28 H 0.160459 0.343016 0.206751 0.067 Uiso 1 1 calc R U . . .
C29 C 0.2076(7) 0.3379(5) 0.2841(4) 0.054(2) Uani 1 1 d . . . . .
H29 H 0.142382 0.339937 0.295529 0.065 Uiso 1 1 calc R U . . .
C30 C 0.2926(6) 0.3329(5) 0.3228(4) 0.047(2) Uani 1 1 d . . . . .
H70 H 0.283006 0.330912 0.359390 0.057 Uiso 1 1 calc R U . . .
C31 C 0.3989(6) 0.3326(4) 0.2543(4) 0.0424(17) Uani 1 1 d . . . . .
C32 C 0.4982(7) 0.3304(5) 0.2406(4) 0.0461(18) Uani 1 1 d . . . . .
F2 F 0.7649(6) 0.0239(4) 0.2091(3) 0.106(3) Uani 1 1 d . . . . .
O3 O 0.6397(7) 0.0217(5) 0.2886(5) 0.131(4) Uani 1 1 d . . . . .
O4 O 0.9209(12) -0.0214(6) 0.4088(4) 0.167(5) Uani 1 1 d . . . . .
N7 N 0.7814(10) -0.0015(6) 0.3547(5) 0.101(3) Uani 1 1 d . . . . .
H7 H 0.750712 -0.033985 0.369760 0.121 Uiso 1 1 d R U . . .
N8 N 0.9424(9) -0.0062(6) 0.3207(5) 0.089(3) Uani 1 1 d . . . . .
C5 C 0.8877(13) -0.0119(6) 0.3574(6) 0.086(3) Uani 1 1 d . . . . .
C6 C 0.7303(10) 0.0121(6) 0.3024(6) 0.080(3) Uani 1 1 d . . . . .
C7 C 0.8021(8) 0.0115(5) 0.2606(4) 0.061(2) Uani 1 1 d . . . . .
C8 C 0.8979(9) 0.0040(6) 0.2729(5) 0.065(3) Uani 1 1 d . . . . .
H8 H 0.939483 0.006023 0.244723 0.079 Uiso 1 1 calc R U . . .
O1W O 0.5508(7) 0.1509(6) 0.2552(4) 0.106(3) Uani 1 1 d G . . . .
H1WA H 0.599653 0.124458 0.266217 0.159 Uiso 1 1 d G U . . .
H1WB H 0.534263 0.170164 0.283728 0.159 Uiso 1 1 d G U . . .

loop_
_atom_site_aniso_label
_atom_site_aniso_U_11
_atom_site_aniso_U_22
_atom_site_aniso_U_33
_atom_site_aniso_U_23
_atom_site_aniso_U_13
_atom_site_aniso_U_12
Cu1 0.0402(6) 0.0506(7) 0.0544(8) -0.0002(6) -0.0189(5) -0.0003(5)
F1 0.175(7) 0.090(5) 0.051(4) -0.002(4) 0.007(4) -0.027(5)
O1 0.128(7) 0.070(5) 0.071(5) -0.008(4) -0.026(4) -0.009(5)
O2 0.071(5) 0.048(3) 0.068(5) 0.004(3) -0.022(4) 0.004(3)
N2 0.051(4) 0.048(3) 0.054(3) 0.007(3) -0.025(3) -0.002(3)
N1 0.174(9) 0.054(5) 0.053(5) -0.002(4) -0.032(5) -0.031(5)
N3 0.044(3) 0.070(4) 0.046(4) -0.001(4) -0.012(3) 0.004(3)
N4 0.047(3) 0.047(4) 0.054(5) 0.000(3) 0.005(3) -0.004(3)
N5 0.045(3) 0.041(4) 0.055(3) -0.001(3) -0.017(2) 0.001(3)
N6 0.042(3) 0.041(4) 0.047(3) 0.005(3) -0.013(2) 0.001(3)
C1 0.079(6) 0.047(4) 0.063(5) 0.003(3) -0.041(4) -0.005(4)
C2 0.163(12) 0.061(5) 0.056(5) 0.006(4) -0.026(5) -0.026(6)
C3 0.122(8) 0.064(4) 0.036(4) 0.005(3) -0.024(4) -0.022(5)
C4 0.051(5) 0.050(3) 0.049(4) 0.008(3) -0.030(3) 0.002(4)
C9 0.059(5) 0.089(5) 0.064(7) 0.001(5) -0.027(5) 0.016(4)
C10 0.051(5) 0.131(6) 0.054(7) 0.013(6) -0.021(5) 0.015(5)
C11 0.046(5) 0.147(7) 0.029(5) 0.008(5) -0.012(4) -0.005(4)
C12 0.050(4) 0.117(6) 0.031(5) -0.003(5) -0.009(4) -0.021(4)
C13 0.064(6) 0.132(6) 0.034(5) -0.020(5) 0.019(4) -0.050(4)
C14 0.099(6) 0.104(7) 0.073(8) -0.034(6) 0.013(5) -0.049(5)
C15 0.086(5) 0.066(4) 0.054(6) -0.018(5) 0.024(4) -0.028(3)
C16 0.112(7) 0.058(5) 0.088(8) -0.024(6) 0.034(6) -0.011(4)
C17 0.095(6) 0.048(4) 0.094(9) 0.002(5) 0.035(5) 0.000(4)
C18 0.065(5) 0.048(4) 0.074(7) 0.008(4) 0.015(5) 0.008(3)
C19 0.053(4) 0.062(4) 0.046(5) -0.011(4) 0.006(3) -0.015(3)
C20 0.046(4) 0.078(4) 0.036(5) -0.010(4) -0.005(3) -0.011(3)
C21 0.045(3) 0.050(6) 0.078(5) 0.000(5) -0.010(3) 0.001(4)
C22 0.065(5) 0.058(7) 0.085(5) -0.007(6) 0.006(3) 0.004(5)
C23 0.074(4) 0.055(6) 0.069(5) 0.004(6) 0.011(3) -0.010(5)
C24 0.068(4) 0.049(6) 0.049(3) 0.002(4) -0.004(3) -0.009(4)
C25 0.086(4) 0.067(7) 0.045(4) 0.000(5) -0.011(3) 0.006(5)
C26 0.075(4) 0.074(8) 0.047(4) -0.008(5) -0.026(3) -0.002(5)
C27 0.053(3) 0.041(5) 0.049(3) -0.003(4) -0.024(3) -0.001(4)
C28 0.048(3) 0.049(6) 0.065(4) -0.002(5) -0.026(3) -0.003(4)
C29 0.044(4) 0.046(6) 0.069(4) -0.001(5) -0.014(3) 0.011(4)
C30 0.043(3) 0.043(5) 0.054(4) -0.004(4) -0.008(3) 0.001(4)
C31 0.045(3) 0.034(5) 0.044(3) -0.004(4) -0.016(2) 0.001(3)
C32 0.046(3) 0.040(5) 0.049(3) -0.001(4) -0.013(2) -0.005(4)
F2 0.139(6) 0.100(6) 0.071(4) 0.012(4) -0.031(4) -0.020(5)
O3 0.072(4) 0.094(7) 0.233(12) 0.015(8) 0.037(5) -0.008(5)
O4 0.325(14) 0.098(8) 0.068(5) 0.000(6) -0.027(6) 0.088(10)
N7 0.160(7) 0.063(7) 0.086(5) 0.007(6) 0.045(5) -0.004(7)
N8 0.113(6) 0.071(7) 0.077(5) 0.017(6) -0.015(4) -0.004(6)
C5 0.151(7) 0.034(6) 0.071(5) 0.016(6) -0.001(5) -0.007(7)
C6 0.082(5) 0.053(7) 0.109(6) 0.003(6) 0.033(4) -0.012(6)
C7 0.070(4) 0.051(6) 0.060(4) -0.001(5) 0.000(3) -0.006(5)
C8 0.070(4) 0.060(7) 0.066(5) -0.003(5) 0.005(4) 0.004(5)
O1W 0.077(6) 0.101(8) 0.136(9) -0.032(7) -0.009(6) 0.011(5)

loop_
_atom_type_symbol
_atom_type_description
_atom_type_scat_dispersion_real
_atom_type_scat_dispersion_imag
_atom_type_scat_source
C C 0.0033 0.0016 'International Tables Vol C Tables 4.2.6.8 and 6.1.1.4'
H H 0.0000 0.0000 'International Tables Vol C Tables 4.2.6.8 and 6.1.1.4'
Cu Cu 0.3201 1.2651 'International Tables Vol C Tables 4.2.6.8 and 6.1.1.4'
F F 0.0171 0.0103 'International Tables Vol C Tables 4.2.6.8 and 6.1.1.4'
N N 0.0061 0.0033 'International Tables Vol C Tables 4.2.6.8 and 6.1.1.4'
O O 0.0106 0.0060 'International Tables Vol C Tables 4.2.6.8 and 6.1.1.4'

loop_
_exptl_crystal_face_index_h
_exptl_crystal_face_index_k
_exptl_crystal_face_index_l
_exptl_crystal_face_perp_dist
3 -21 -22 0.1065
-18 -6 -4 0.1190
18 0 -3 0.1134
8 -16 22 0.1004
-8 16 -22 0.1004
14 11 -22 0.1300
0 -2 35 0.0706
-1 7 -34 0.0983
-17 4 -8 0.1132
8 -25 3 0.1145
-2 -19 25 0.1085
-4 19 25 0.0950
-6 26 3 0.0794
-6 25 -7 0.0712
-9 -20 -15 0.1313
1 -7 -34 0.1021
-14 -11 22 0.1195

loop_
_geom_angle_atom_site_label_1
_geom_angle_atom_site_label_2
_geom_angle_atom_site_label_3
_geom_angle
_geom_angle_site_symmetry_1
_geom_angle_site_symmetry_3
_geom_angle_publ_flag
N2 Cu1 N3 93.1(3) . . ?
N2 Cu1 N4 122.0(3) . . ?
N2 Cu1 N5 143.0(3) . . ?
N2 Cu1 N6 94.2(3) . . ?
N3 Cu1 N4 79.9(3) . . ?
N3 Cu1 N5 94.1(3) . . ?
N3 Cu1 N6 172.7(3) . . ?
N5 Cu1 N4 95.0(3) . . ?
N6 Cu1 N4 95.9(3) . . ?
N6 Cu1 N5 80.3(3) . . ?
C1 N2 Cu1 114.8(8) . . ?
C1 N2 C4 123.7(10) . . ?
C4 N2 Cu1 121.5(7) . . ?
C1 N1 H2 118.5 . . ?
C2 N1 H2 118.5 . . ?
C2 N1 C1 123.1(11) . . ?
C9 N3 Cu1 127.9(8) . . ?
C9 N3 C20 118.2(8) . . ?
C20 N3 Cu1 113.8(6) . . ?
C18 N4 Cu1 130.9(7) . . ?
C18 N4 C19 119.4(9) . . ?
C19 N4 Cu1 109.7(6) . . ?
C21 N5 Cu1 132.7(6) . . ?
C32 N5 Cu1 110.9(6) . . ?
C32 N5 C21 116.2(9) . . ?
C30 N6 Cu1 126.7(6) . . ?
C30 N6 C31 119.7(7) . . ?
C31 N6 Cu1 113.6(6) . . ?
O1 C1 N2 121.6(12) . . ?
O1 C1 N1 120.1(11) . . ?
N2 C1 N1 118.2(12) . . ?
N1 C2 H2A 120.9 . . ?
N1 C2 C3 118.1(13) . . ?
C3 C2 H2A 120.9 . . ?
F1 C3 C2 120.2(12) . . ?
F1 C3 C4 117.7(10) . . ?
C2 C3 C4 122.0(13) . . ?
O2 C4 N2 121.0(10) . . ?
O2 C4 C3 124.1(11) . . ?
N2 C4 C3 114.8(10) . . ?
N3 C9 H9 118.4 . . ?
N3 C9 C10 123.2(12) . . ?
C10 C9 H9 118.4 . . ?
C9 C10 H10 119.9 . . ?
C11 C10 C9 120.1(12) . . ?
C11 C10 H10 119.9 . . ?
C10 C11 H11 120.1 . . ?
C10 C11 C12 119.7(9) . . ?
C12 C11 H11 120.1 . . ?
C11 C12 C13 125.0(10) . . ?
C11 C12 C20 117.1(11) . . ?
C13 C12 C20 117.9(11) . . ?
C12 C13 H13 119.1 . . ?
C14 C13 C12 121.8(11) . . ?
C14 C13 H13 119.1 . . ?
C13 C14 H14 119.1 . . ?
C13 C14 C15 121.7(13) . . ?
C15 C14 H14 119.1 . . ?
C14 C15 C16 124.4(12) . . ?
C14 C15 C19 118.6(12) . . ?
C19 C15 C16 116.9(10) . . ?
C15 C16 H16 120.5 . . ?
C17 C16 C15 119.0(11) . . ?
C17 C16 H16 120.5 . . ?
C16 C17 H17 119.5 . . ?
C16 C17 C18 121.0(12) . . ?
C18 C17 H17 119.5 . . ?
N4 C18 C17 121.5(11) . . ?
N4 C18 H18 119.2 . . ?
C17 C18 H18 119.2 . . ?
N4 C19 C15 122.0(10) . . ?
N4 C19 C20 117.2(9) . . ?
C20 C19 C15 120.8(9) . . ?
N3 C20 C12 121.7(10) . . ?
N3 C20 C19 119.3(8) . . ?
C19 C20 C12 119.0(10) . . ?
N5 C21 H21 118.1 . . ?
C22 C21 N5 123.8(9) . . ?
C22 C21 H21 118.1 . . ?
C21 C22 H22 119.8 . . ?
C21 C22 C23 120.4(11) . . ?
C23 C22 H22 119.8 . . ?
C22 C23 H23 120.3 . . ?
C22 C23 C24 119.5(11) . . ?
C24 C23 H23 120.3 . . ?
C23 C24 C25 123.0(10) . . ?
C23 C24 C32 116.9(9) . . ?
C25 C24 C32 120.1(10) . . ?
C24 C25 H25 119.9 . . ?
C26 C25 C24 120.2(10) . . ?
C26 C25 H25 119.9 . . ?
C25 C26 H26 119.5 . . ?
C25 C26 C27 121.0(9) . . ?
C27 C26 H26 119.5 . . ?
C26 C27 C31 118.2(9) . . ?
C28 C27 C26 124.4(8) . . ?
C28 C27 C31 117.3(9) . . ?
C27 C28 H28 120.2 . . ?
C29 C28 C27 119.6(8) . . ?
C29 C28 H28 120.2 . . ?
C28 C29 H29 119.2 . . ?
C28 C29 C30 121.7(10) . . ?
C30 C29 H29 119.2 . . ?
N6 C30 C29 120.4(9) . . ?
N6 C30 H70 119.8 . . ?
C29 C30 H70 119.8 . . ?
N6 C31 C27 121.2(8) . . ?
N6 C31 C32 117.5(7) . . ?
C32 C31 C27 121.3(9) . . ?
N5 C32 C24 123.2(9) . . ?
N5 C32 C31 117.5(9) . . ?
C31 C32 C24 119.2(8) . . ?
C5 N7 H7 112.2 . . ?
C5 N7 C6 116.4(12) . . ?
C6 N7 H7 109.7 . . ?
C5 N8 C8 117.3(14) . . ?
O4 C5 N7 107.3(15) . . ?
N8 C5 O4 125.0(17) . . ?
N8 C5 N7 127.3(13) . . ?
O3 C6 N7 129.9(14) . . ?
O3 C6 C7 118.6(14) . . ?
N7 C6 C7 111.4(12) . . ?
F2 C7 C6 118.2(11) . . ?
C8 C7 F2 120.4(11) . . ?
C8 C7 C6 121.3(12) . . ?
N8 C8 H8 117.1 . . ?
C7 C8 N8 125.9(13) . . ?
C7 C8 H8 117.1 . . ?
H1WA O1W H1WB 104.5 . . ?

loop_
_geom_bond_atom_site_label_1
_geom_bond_atom_site_label_2
_geom_bond_distance
_geom_bond_site_symmetry_2
_geom_bond_publ_flag
Cu1 N2 1.977(8) . ?
Cu1 N3 2.000(7) . ?
Cu1 N4 2.179(8) . ?
Cu1 N5 2.085(8) . ?
Cu1 N6 2.011(6) . ?
F1 C3 1.342(14) . ?
O1 C1 1.232(14) . ?
O2 C4 1.231(11) . ?
N2 C1 1.339(13) . ?
N2 C4 1.378(13) . ?
N1 H2 0.8600 . ?
N1 C1 1.357(15) . ?
N1 C2 1.338(17) . ?
N3 C9 1.310(13) . ?
N3 C20 1.374(13) . ?
N4 C18 1.326(12) . ?
N4 C19 1.357(11) . ?
N5 C21 1.381(12) . ?
N5 C32 1.365(10) . ?
N6 C30 1.305(11) . ?
N6 C31 1.362(11) . ?
C2 H2A 0.9300 . ?
C2 C3 1.364(16) . ?
C3 C4 1.417(15) . ?
C9 H9 0.9300 . ?
C9 C10 1.387(13) . ?
C10 H10 0.9300 . ?
C10 C11 1.357(18) . ?
C11 H11 0.9300 . ?
C11 C12 1.396(17) . ?
C12 C13 1.429(17) . ?
C12 C20 1.430(12) . ?
C13 H13 0.9300 . ?
C13 C14 1.319(18) . ?
C14 H14 0.9300 . ?
C14 C15 1.404(16) . ?
C15 C16 1.432(17) . ?
C15 C19 1.412(14) . ?
C16 H16 0.9300 . ?
C16 C17 1.339(17) . ?
C17 H17 0.9300 . ?
C17 C18 1.400(15) . ?
C18 H18 0.9300 . ?
C19 C20 1.394(14) . ?
C21 H21 0.9300 . ?
C21 C22 1.318(15) . ?
C22 H22 0.9300 . ?
C22 C23 1.395(15) . ?
C23 H23 0.9300 . ?
C23 C24 1.395(14) . ?
C24 C25 1.403(13) . ?
C24 C32 1.410(13) . ?
C25 H25 0.9300 . ?
C25 C26 1.371(15) . ?
C26 H26 0.9300 . ?
C26 C27 1.411(14) . ?
C27 C28 1.384(14) . ?
C27 C31 1.414(11) . ?
C28 H28 0.9300 . ?
C28 C29 1.322(14) . ?
C29 H29 0.9300 . ?
C29 C30 1.402(11) . ?
C30 H70 0.9300 . ?
C31 C32 1.381(13) . ?
F2 C7 1.345(12) . ?
O3 C6 1.219(15) . ?
O4 C5 1.321(15) . ?
N7 H7 0.8598 . ?
N7 C5 1.406(18) . ?
N7 C6 1.428(17) . ?
N8 C5 1.221(17) . ?
N8 C8 1.287(14) . ?
C6 C7 1.470(16) . ?
C7 C8 1.273(14) . ?
C8 H8 0.9300 . ?
O1W H1WA 0.8489 . ?
O1W H1WB 0.8503 . ?

loop_
_geom_hbond_atom_site_label_D
_geom_hbond_atom_site_label_H
_geom_hbond_atom_site_label_A
_geom_hbond_distance_DH
_geom_hbond_distance_HA
_geom_hbond_distance_DA
_geom_hbond_angle_DHA
_geom_hbond_site_symmetry_A
_geom_hbond_publ_flag
N1 H2 O4 0.86 1.99 2.847(15) 171.2 6 yes
O1W H1WA O3 0.85 2.14 2.878(15) 144.8 . yes
O1W H1WB O1 0.85 2.03 2.849(14) 160.3 . yes

loop_
_geom_torsion_atom_site_label_1
_geom_torsion_atom_site_label_2
_geom_torsion_atom_site_label_3
_geom_torsion_atom_site_label_4
_geom_torsion
_geom_torsion_site_symmetry_1
_geom_torsion_site_symmetry_2
_geom_torsion_site_symmetry_3
_geom_torsion_site_symmetry_4
_geom_torsion_publ_flag
Cu1 N2 C1 O1 -2.3(12) . . . . ?
Cu1 N2 C1 N1 -178.1(7) . . . . ?
Cu1 N2 C4 O2 -0.7(11) . . . . ?
Cu1 N2 C4 C3 179.9(7) . . . . ?
Cu1 N3 C9 C10 175.7(8) . . . . ?
Cu1 N3 C20 C12 -177.4(7) . . . . ?
Cu1 N3 C20 C19 4.5(12) . . . . ?
Cu1 N4 C18 C17 178.5(8) . . . . ?
Cu1 N4 C19 C15 -179.6(8) . . . . ?
Cu1 N4 C19 C20 1.4(11) . . . . ?
Cu1 N5 C21 C22 -177.3(8) . . . . ?
Cu1 N5 C32 C24 178.2(8) . . . . ?
Cu1 N5 C32 C31 -3.5(10) . . . . ?
Cu1 N6 C30 C29 176.7(7) . . . . ?
Cu1 N6 C31 C27 -178.0(7) . . . . ?
Cu1 N6 C31 C32 1.9(10) . . . . ?
F1 C3 C4 O2 0.2(15) . . . . ?
F1 C3 C4 N2 179.6(9) . . . . ?
N1 C2 C3 F1 -179.8(11) . . . . ?
N1 C2 C3 C4 0(2) . . . . ?
N3 C9 C10 C11 2.1(19) . . . . ?
N4 C19 C20 N3 -4.0(14) . . . . ?
N4 C19 C20 C12 177.9(8) . . . . ?
N5 C21 C22 C23 0.5(17) . . . . ?
N6 C31 C32 N5 1.2(13) . . . . ?
N6 C31 C32 C24 179.5(8) . . . . ?
C1 N2 C4 O2 178.1(8) . . . . ?
C1 N2 C4 C3 -1.4(12) . . . . ?
C1 N1 C2 C3 2(2) . . . . ?
C2 N1 C1 O1 -179.2(12) . . . . ?
C2 N1 C1 N2 -3.3(17) . . . . ?
C2 C3 C4 O2 -179.6(11) . . . . ?
C2 C3 C4 N2 -0.2(16) . . . . ?
C4 N2 C1 O1 178.9(9) . . . . ?
C4 N2 C1 N1 3.0(14) . . . . ?
C9 N3 C20 C12 0.3(15) . . . . ?
C9 N3 C20 C19 -177.8(10) . . . . ?
C9 C10 C11 C12 -1.0(18) . . . . ?
C10 C11 C12 C13 179.8(11) . . . . ?
C10 C11 C12 C20 -0.3(16) . . . . ?
C11 C12 C13 C14 -176.5(12) . . . . ?
C11 C12 C20 N3 0.7(15) . . . . ?
C11 C12 C20 C19 178.7(10) . . . . ?
C12 C13 C14 C15 -3.2(19) . . . . ?
C13 C12 C20 N3 -179.4(9) . . . . ?
C13 C12 C20 C19 -1.4(14) . . . . ?
C13 C14 C15 C16 -177.6(12) . . . . ?
C13 C14 C15 C19 0.6(18) . . . . ?
C14 C15 C16 C17 177.0(12) . . . . ?
C14 C15 C19 N4 -177.4(10) . . . . ?
C14 C15 C19 C20 1.5(16) . . . . ?
C15 C16 C17 C18 0.2(19) . . . . ?
C15 C19 C20 N3 177.0(9) . . . . ?
C15 C19 C20 C12 -1.1(15) . . . . ?
C16 C15 C19 N4 1.0(15) . . . . ?
C16 C15 C19 C20 179.9(10) . . . . ?
C16 C17 C18 N4 1.2(18) . . . . ?
C18 N4 C19 C15 0.3(15) . . . . ?
C18 N4 C19 C20 -178.6(9) . . . . ?
C19 N4 C18 C17 -1.5(15) . . . . ?
C19 C15 C16 C17 -1.3(17) . . . . ?
C20 N3 C9 C10 -1.7(17) . . . . ?
C20 C12 C13 C14 3.6(16) . . . . ?
C21 N5 C32 C24 1.6(13) . . . . ?
C21 N5 C32 C31 179.8(8) . . . . ?
C21 C22 C23 C24 0.5(17) . . . . ?
C22 C23 C24 C25 -179.9(10) . . . . ?
C22 C23 C24 C32 -0.5(15) . . . . ?
C23 C24 C25 C26 -179.7(11) . . . . ?
C23 C24 C32 N5 -0.6(15) . . . . ?
C23 C24 C32 C31 -178.8(9) . . . . ?
C24 C25 C26 C27 -2.7(17) . . . . ?
C25 C24 C32 N5 178.8(9) . . . . ?
C25 C24 C32 C31 0.6(15) . . . . ?
C25 C26 C27 C28 -179.6(10) . . . . ?
C25 C26 C27 C31 2.7(16) . . . . ?
C26 C27 C28 C29 -178.9(10) . . . . ?
C26 C27 C31 N6 178.8(9) . . . . ?
C26 C27 C31 C32 -1.1(14) . . . . ?
C27 C28 C29 C30 0.1(15) . . . . ?
C27 C31 C32 N5 -178.9(8) . . . . ?
C27 C31 C32 C24 -0.6(14) . . . . ?
C28 C27 C31 N6 1.0(13) . . . . ?
C28 C27 C31 C32 -178.9(9) . . . . ?
C28 C29 C30 N6 1.2(15) . . . . ?
C30 N6 C31 C27 0.3(13) . . . . ?
C30 N6 C31 C32 -179.8(8) . . . . ?
C31 N6 C30 C29 -1.4(13) . . . . ?
C31 C27 C28 C29 -1.2(14) . . . . ?
C32 N5 C21 C22 -1.6(15) . . . . ?
C32 C24 C25 C26 1.0(16) . . . . ?
F2 C7 C8 N8 178.1(11) . . . . ?
O3 C6 C7 F2 2.1(17) . . . . ?
O3 C6 C7 C8 177.6(12) . . . . ?
N7 C6 C7 F2 -179.7(10) . . . . ?
N7 C6 C7 C8 -4.2(16) . . . . ?
C5 N7 C6 O3 178.6(13) . . . . ?
C5 N7 C6 C7 0.6(16) . . . . ?
C5 N8 C8 C7 3(2) . . . . ?
C6 N7 C5 O4 178.0(10) . . . . ?
C6 N7 C5 N8 5(2) . . . . ?
C6 C7 C8 N8 2.6(19) . . . . ?
C8 N8 C5 O4 -178.8(12) . . . . ?
C8 N8 C5 N7 -7(2) . . . . ?

loop_
_smtbx_masks_void_nr
_smtbx_masks_void_average_x
_smtbx_masks_void_average_y
_smtbx_masks_void_average_z
_smtbx_masks_void_volume
_smtbx_masks_void_count_electrons
_smtbx_masks_void_content
1 -0.231 0.000 0.500 380.8 122.8 '12 H2O'
2 -0.109 0.500 1.000 380.8 122.8 '12 H2O'
